data_1576492
loop_
_publ_author_name
'Koutsianos, Athanasios'
'Svensson Grape, Erik'
'Pallach, Roman'
'Keupp, Julian'
'Schmid, Rochus'
'Inge, A. Ken'
'Henke, Sebastian'

_publ_section_title
;
 Deciphering the guest-free crystal structures and thermal breathing of
 the flexible metal-organic frameworks ZIF-7 and ZIF-9.
;
_journal_issue 14
_journal_name_full 'Chemical science'
_journal_page_first 7185
_journal_page_last 7193
_journal_paper_doi 10.1039/d5sc08614k
_journal_volume 17
_journal_year 2026
_chemical_formula_sum 'C42 H30 N12 Zn3'
_chemical_formula_weight 898.96
_space_group_crystal_system triclinic
_space_group_IT_number 2
_space_group_name_Hall '-P 1'
_space_group_name_H-M_alt 'P -1'
_atom_sites_solution_hydrogens mixed
_audit_creation_method SHELXL-2018/1
_audit_update_record
;
2025-10-06 deposited with the CCDC.	2026-02-09 downloaded from the CCDC.
;
_cell_angle_alpha 111.08(3)
_cell_angle_beta 108.69(3)
_cell_angle_gamma 94.67(3)
_cell_formula_units_Z 2
_cell_length_a 11.710(2)
_cell_length_b 14.850(3)
_cell_length_c 14.930(3)
_cell_measurement_reflns_used 24989
_cell_measurement_temperature 96(2)
_cell_measurement_theta_max 0.898
_cell_measurement_theta_min 0.056
_cell_volume 2237.2(11)
_computing_cell_refinement
;
KABSCH, W. XDS. Acta Crystallogr. D, 2010, 66: 125-132.
;
_computing_data_collection
;
Stef Smeets, Bin Wang, Magdalena O. Cichocka, Jonas Angstrom, & Wei Wan.
(2018, April 11). Instamatic (Version 0.6).
Zenodo. http://doi.org/10.5281/zenodo.1217026
;
_computing_data_reduction
;
KABSCH, W. XDS. Acta Crystallogr. D, 2010, 66: 125-132.
;
_computing_structure_refinement 'SHELXL-2018/1 (Sheldrick, 2018)'
_computing_structure_solution 'SHELXT 2014/5 (Sheldrick, 2014)'
_diffrn_ambient_temperature 96(2)
_diffrn_measured_fraction_theta_full 0.821
_diffrn_measured_fraction_theta_max 0.804
_diffrn_measurement_device_type 'JEOL JEM 2100 LaB6'
_diffrn_radiation_type electron
_diffrn_radiation_wavelength 0.0251
_diffrn_reflns_av_R_equivalents 0.2117
_diffrn_reflns_av_unetI/netI 0.2116
_diffrn_reflns_Laue_measured_fraction_full 0.821
_diffrn_reflns_Laue_measured_fraction_max 0.804
_diffrn_reflns_limit_h_max 14
_diffrn_reflns_limit_h_min -14
_diffrn_reflns_limit_k_max 18
_diffrn_reflns_limit_k_min -18
_diffrn_reflns_limit_l_max 18
_diffrn_reflns_limit_l_min -18
_diffrn_reflns_number 24989
_diffrn_reflns_point_group_measured_fraction_full 0.821
_diffrn_reflns_point_group_measured_fraction_max 0.804
_diffrn_reflns_theta_full 0.863
_diffrn_reflns_theta_max 0.898
_diffrn_reflns_theta_min 0.056
_exptl_absorpt_coefficient_mu 0.000
_exptl_crystal_colour colorless
_exptl_crystal_density_diffrn 1.335
_exptl_crystal_description stubby
_exptl_crystal_F_000 326
_refine_diff_density_max 0.272
_refine_diff_density_min -0.234
_refine_diff_density_rms 0.057
_refine_ls_extinction_coef 2056(22)
_refine_ls_extinction_expression Fc^*^=kFc[1+0.001xFc^2^\l^3^/sin(2\q)]^-1/4^
_refine_ls_extinction_method 'SHELXL-2018/1 (Sheldrick 2018)'
_refine_ls_goodness_of_fit_ref 1.076
_refine_ls_hydrogen_treatment constr
_refine_ls_matrix_type full
_refine_ls_number_parameters 515
_refine_ls_number_reflns 7353
_refine_ls_number_restraints 36
_refine_ls_restrained_S_all 1.074
_refine_ls_R_factor_all 0.2310
_refine_ls_R_factor_gt 0.1661
_refine_ls_shift/su_max 0.037
_refine_ls_shift/su_mean 0.000
_refine_ls_structure_factor_coef Fsqd
_refine_ls_weighting_details 'w=1/[\s^2^(Fo^2^)+(0.2489P)^2^+0.5000P] where P=(Fo^2^+2Fc^2^)/3'
_refine_ls_weighting_scheme calc
_refine_ls_wR_factor_gt 0.4142
_refine_ls_wR_factor_ref 0.4710
_reflns_Friedel_coverage 0.000
_reflns_number_gt 4124
_reflns_number_total 7353
_reflns_threshold_expression 'I > 2\s(I)'
_cod_data_source_file d5sc08614k2.cif
_cod_data_source_block np_ZIF-7_3DED
_cod_depositor_comments 'Adding full bibliography for 1576489--1576492.cif.'
_cod_original_cell_volume 2237.2(10)
_cod_database_code 1576492
_shelx_shelxl_version_number 2018/1
_shelx_space_group_comment
;
The symmetry employed for this shelxl refinement is uniquely defined
by the following loop, which should always be used as a source of
symmetry information in preference to the above space-group names.
They are only intended as comments.
;

loop_
_space_group_symop_operation_xyz
'x, y, z'
'-x, -y, -z'

loop_
_atom_site_label
_atom_site_type_symbol
_atom_site_fract_x
_atom_site_fract_y
_atom_site_fract_z
_atom_site_U_iso_or_equiv
_atom_site_adp_type
_atom_site_occupancy
_atom_site_site_symmetry_order
_atom_site_calc_flag
_atom_site_refinement_flags_posn
_atom_site_refinement_flags_adp
_atom_site_refinement_flags_occupancy
_atom_site_disorder_assembly
_atom_site_disorder_group
Zn2 Zn 0.4372(3) 0.2754(3) 0.2118(2) 0.0357(9) Uani 1 1 d . . . . .
Zn1 Zn 0.7587(3) 0.6838(3) 0.4295(3) 0.0392(9) Uani 1 1 d . . . . .
Zn3 Zn 0.7980(3) -0.0077(3) 0.2383(3) 0.0376(9) Uani 1 1 d . . . . .
N12 N 0.7116(7) -0.2238(8) -0.0691(8) 0.038(2) Uani 1 1 d . . . . .
N8 N 0.6288(7) 0.0358(9) 0.1986(9) 0.048(3) Uani 1 1 d . . . . .
N5 N 0.4299(7) 0.3157(7) 0.3593(7) 0.031(2) Uani 1 1 d . . . . .
C15 C 0.3267(8) 0.3137(8) 0.3865(7) 0.035(3) Uani 1 1 d . . . . .
H15 H 0.244311 0.300166 0.338824 0.042 Uiso 1 1 calc R U . . .
N1 N 0.7326(8) 0.8056(8) 0.3921(8) 0.040(3) Uani 1 1 d . . . . .
C24 C 0.2927(10) 0.0201(9) 0.1494(9) 0.046(3) Uani 1 1 d . . . . .
H24 H 0.239168 0.064855 0.149552 0.055 Uiso 1 1 calc R U . . .
N10 N 1.0676(8) 0.2598(8) 0.4526(7) 0.039(3) Uani 1 1 d . . . . .
N7 N 0.4954(8) 0.1466(7) 0.1971(7) 0.035(2) Uani 1 1 d . . . . .
N2 N 0.7866(9) 0.9301(8) 0.3415(8) 0.042(3) Uani 1 1 d . . . . .
N3 N 0.7009(8) 0.5482(8) 0.3112(7) 0.045(2) Uani 1 1 d . U . . .
C42 C 0.8715(8) -0.1946(8) 0.0902(8) 0.039(3) Uani 1 1 d . . . . .
C38 C 0.8694(10) -0.3429(12) -0.0638(12) 0.061(4) Uani 1 1 d . . . . .
H38 H 0.835671 -0.384963 -0.135658 0.073 Uiso 1 1 calc R U . . .
C1 C 0.7791(8) 0.8311(8) 0.3271(8) 0.034(3) Uani 1 1 d . . . . .
H1 H 0.803506 0.785120 0.277425 0.041 Uiso 1 1 calc R U . . .
N11 N 0.7982(8) -0.1261(8) 0.1053(8) 0.043(3) Uani 1 1 d . . . . .
N6 N 0.3576(8) 0.3341(8) 0.4931(7) 0.037(2) Uani 1 1 d . . . . .
C9 C 0.5914(9) 0.4119(8) 0.1464(8) 0.034(3) Uani 1 1 d . . . . .
C29 C 1.0091(8) 0.1612(7) 0.4099(7) 0.030(2) Uani 1 1 d . . . . .
H29 H 1.021762 0.122541 0.449455 0.036 Uiso 1 1 calc R U . . .
C28 C 0.5095(9) -0.0175(9) 0.1763(8) 0.041(3) Uani 1 1 d . . . . .
C3 C 0.7338(11) 1.0757(11) 0.4767(10) 0.055(4) Uani 1 1 d . . . . .
H3 H 0.757804 1.126001 0.456957 0.066 Uiso 1 1 calc R U . . .
C16 C 0.4891(9) 0.3488(9) 0.5367(8) 0.038(3) Uani 1 1 d . . . . .
C2 C 0.7434(10) 0.9721(9) 0.4256(10) 0.045(3) Uani 1 1 d . . . . .
C36 C 0.7088(8) -0.1426(9) 0.0125(8) 0.040(3) Uani 1 1 d . . . . .
H36 H 0.650530 -0.102311 0.004667 0.048 Uiso 1 1 calc R U . . .
C6 C 0.6707(11) 0.9167(11) 0.5394(10) 0.056(4) Uani 1 1 d . . . . .
H6 H 0.651982 0.865915 0.560398 0.067 Uiso 1 1 calc R U . . .
C17 C 0.5752(9) 0.3716(11) 0.6416(10) 0.055(3) Uani 1 1 d . U . . .
H17 H 0.545860 0.380241 0.695904 0.066 Uiso 1 1 calc R U . . .
C8 C 0.6262(9) 0.4738(9) 0.3168(8) 0.046(2) Uani 1 1 d . U . . .
H8 H 0.618868 0.479311 0.380039 0.055 Uiso 1 1 calc R U . . .
N9 N 0.9296(8) 0.1207(8) 0.3048(8) 0.049(3) Uani 1 1 d . . . . .
C14 C 0.6843(9) 0.5123(8) 0.2015(7) 0.030(2) Uani 1 1 d . . . . .
C37 C 0.8171(9) -0.2631(9) -0.0235(9) 0.044(3) Uani 1 1 d . . . . .
C4 C 0.6861(12) 1.0957(13) 0.5575(13) 0.073(5) Uani 1 1 d . . . . .
H4 H 0.673662 1.160041 0.589532 0.088 Uiso 1 1 calc R U . . .
C41 C 0.9759(9) -0.2168(10) 0.1560(9) 0.048(3) Uani 1 1 d . . . . .
H41 H 1.010605 -0.176176 0.228186 0.058 Uiso 1 1 calc R U . . .
C22 C 0.6149(8) 0.1275(9) 0.2078(9) 0.041(3) Uani 1 1 d . . . . .
H22 H 0.681940 0.177155 0.220819 0.049 Uiso 1 1 calc R U . . .
C32 C 0.8909(10) 0.3088(9) 0.1746(8) 0.042(3) Uani 1 1 d . . . . .
H32 H 0.850738 0.316634 0.112468 0.051 Uiso 1 1 calc R U . . .
C27 C 0.4603(9) -0.1229(9) 0.1529(9) 0.047(3) Uani 1 1 d . . . . .
H27 H 0.512041 -0.168903 0.153265 0.057 Uiso 1 1 calc R U . . .
C23 C 0.4220(8) 0.0503(9) 0.1725(8) 0.037(3) Uani 1 1 d . . . . .
C10 C 0.5528(10) 0.3613(8) 0.0371(8) 0.040(3) Uani 1 1 d . . . . .
H10 H 0.492822 0.300570 0.001484 0.048 Uiso 1 1 calc R U . . .
N4 N 0.5634(8) 0.3914(8) 0.2250(7) 0.045(2) Uani 1 1 d . U . . .
C20 C 0.6672(9) 0.3394(10) 0.4714(10) 0.052(4) Uani 1 1 d . . . . .
H20 H 0.697543 0.328547 0.417400 0.062 Uiso 1 1 calc R U . . .
C7 C 0.7128(9) 0.8962(10) 0.4576(9) 0.044(3) Uani 1 1 d . . . . .
C21 C 0.5352(8) 0.3314(9) 0.4510(9) 0.042(3) Uani 1 1 d . . . . .
C19 C 0.7512(10) 0.3646(11) 0.5782(10) 0.058(3) Uani 1 1 d . U . . .
H19 H 0.837255 0.370501 0.592866 0.069 Uiso 1 1 calc R U . . .
C12 C 0.6941(11) 0.4981(9) 0.0359(9) 0.050(3) Uani 1 1 d . . . . .
H12 H 0.723961 0.526704 -0.002121 0.059 Uiso 1 1 calc R U . . .
C13 C 0.7357(11) 0.5478(11) 0.1404(10) 0.056(4) Uani 1 1 d . . . . .
H13 H 0.799118 0.606416 0.174046 0.067 Uiso 1 1 calc R U . . .
C5 C 0.6557(13) 1.0178(12) 0.5927(10) 0.062(4) Uani 1 1 d . . . . .
H5 H 0.627167 1.032775 0.648096 0.075 Uiso 1 1 calc R U . . .
C25 C 0.2479(9) -0.0847(11) 0.1255(11) 0.063(5) Uani 1 1 d . . . . .
H25 H 0.162264 -0.109061 0.106704 0.075 Uiso 1 1 calc R U . . .
C18 C 0.7076(9) 0.3809(10) 0.6616(10) 0.055(3) Uani 1 1 d . U . . .
H18 H 0.764916 0.397790 0.729868 0.065 Uiso 1 1 calc R U . . .
C26 C 0.3303(10) -0.1508(10) 0.1298(10) 0.053(4) Uani 1 1 d . . . . .
H26 H 0.296981 -0.216821 0.116555 0.064 Uiso 1 1 calc R U . . .
C39 C 0.9743(9) -0.3599(9) 0.0051(10) 0.047(3) Uani 1 1 d . . . . .
H39 H 1.011015 -0.413193 -0.020803 0.056 Uiso 1 1 calc R U . . .
C34 C 1.0308(10) 0.3862(9) 0.3648(8) 0.045(3) Uani 1 1 d . . . . .
H34 H 1.082646 0.442646 0.424849 0.054 Uiso 1 1 calc R U . . .
C35 C 1.0155(8) 0.2949(9) 0.3707(9) 0.040(3) Uani 1 1 d . . . . .
C31 C 0.8730(10) 0.2096(10) 0.1735(8) 0.045(3) Uani 1 1 d . . . . .
H31 H 0.826075 0.152414 0.112265 0.054 Uiso 1 1 calc R U . . .
C40 C 1.0250(10) -0.2937(9) 0.1171(10) 0.046(3) Uani 1 1 d . . . . .
H40 H 1.093752 -0.305847 0.162488 0.055 Uiso 1 1 calc R U . . .
C11 C 0.6048(13) 0.4019(10) -0.0213(9) 0.061(4) Uani 1 1 d . . . . .
H11 H 0.581560 0.367163 -0.093990 0.073 Uiso 1 1 calc R U . . .
C33 C 0.9696(10) 0.3980(9) 0.2692(10) 0.049(3) Uani 1 1 d . . . . .
H33 H 0.979621 0.461348 0.267306 0.059 Uiso 1 1 calc R U . . .
C30 C 0.9343(8) 0.2052(9) 0.2762(8) 0.038(3) Uani 1 1 d . . . . .

loop_
_atom_site_aniso_label
_atom_site_aniso_U_11
_atom_site_aniso_U_22
_atom_site_aniso_U_33
_atom_site_aniso_U_23
_atom_site_aniso_U_13
_atom_site_aniso_U_12
Zn2 0.0338(15) 0.042(2) 0.0381(16) 0.0269(16) 0.0099(13) 0.0066(13)
Zn1 0.0364(15) 0.046(2) 0.0402(17) 0.0325(17) 0.0052(13) 0.0012(14)
Zn3 0.0308(14) 0.046(2) 0.0429(17) 0.0340(17) 0.0045(13) 0.0066(13)
N12 0.026(4) 0.043(6) 0.044(5) 0.027(5) 0.003(4) 0.008(4)
N8 0.020(4) 0.064(8) 0.075(7) 0.053(7) 0.009(4) 0.008(4)
N5 0.023(4) 0.034(5) 0.035(4) 0.019(4) 0.006(3) 0.003(4)
C15 0.032(5) 0.055(7) 0.027(5) 0.028(5) 0.011(4) 0.009(5)
N1 0.033(4) 0.040(6) 0.046(5) 0.028(5) 0.003(4) 0.000(4)
C24 0.042(6) 0.037(7) 0.057(7) 0.027(6) 0.008(5) 0.009(5)
N10 0.030(4) 0.050(7) 0.040(5) 0.030(5) 0.005(4) 0.001(4)
N7 0.036(4) 0.034(6) 0.045(5) 0.027(5) 0.015(4) 0.012(4)
N2 0.058(6) 0.045(6) 0.038(5) 0.028(5) 0.021(5) 0.016(5)
N3 0.049(4) 0.049(5) 0.040(4) 0.035(4) 0.003(3) -0.002(3)
C42 0.024(5) 0.044(7) 0.049(6) 0.038(6) -0.007(4) -0.004(5)
C38 0.044(6) 0.079(11) 0.082(9) 0.060(9) 0.018(7) 0.022(7)
C1 0.040(5) 0.033(6) 0.030(5) 0.016(5) 0.011(4) 0.008(5)
N11 0.032(4) 0.051(7) 0.050(6) 0.038(6) 0.002(4) 0.002(4)
N6 0.039(5) 0.049(6) 0.028(4) 0.025(5) 0.009(4) 0.007(4)
C9 0.039(5) 0.027(6) 0.031(5) 0.016(5) 0.006(4) -0.003(4)
C29 0.035(5) 0.022(5) 0.033(5) 0.018(5) 0.008(4) 0.006(4)
C28 0.034(5) 0.042(7) 0.048(6) 0.035(6) 0.000(5) -0.003(5)
C3 0.064(7) 0.063(9) 0.062(8) 0.049(8) 0.025(6) 0.023(7)
C16 0.039(5) 0.044(7) 0.030(5) 0.019(5) 0.006(4) 0.008(5)
C2 0.044(6) 0.051(8) 0.059(7) 0.042(7) 0.016(5) 0.020(6)
C36 0.025(5) 0.051(8) 0.045(6) 0.030(6) 0.002(5) 0.016(5)
C6 0.060(7) 0.070(10) 0.068(8) 0.051(9) 0.034(7) 0.021(7)
C17 0.035(4) 0.084(7) 0.057(5) 0.055(5) 0.002(4) 0.005(4)
C8 0.051(4) 0.052(5) 0.039(4) 0.036(4) 0.007(3) -0.006(4)
N9 0.034(5) 0.055(7) 0.056(6) 0.042(6) -0.004(4) 0.000(5)
C14 0.038(5) 0.027(6) 0.028(5) 0.008(5) 0.021(4) 0.010(4)
C37 0.034(5) 0.047(8) 0.057(7) 0.035(7) 0.012(5) 0.008(5)
C4 0.070(8) 0.080(12) 0.107(12) 0.073(11) 0.037(9) 0.034(8)
C41 0.037(6) 0.077(10) 0.040(6) 0.042(7) 0.004(5) 0.018(6)
C22 0.020(4) 0.064(8) 0.049(6) 0.039(7) 0.006(4) 0.009(5)
C32 0.059(6) 0.059(8) 0.032(5) 0.037(6) 0.024(5) 0.022(6)
C27 0.039(6) 0.048(8) 0.068(8) 0.042(7) 0.013(5) 0.015(5)
C23 0.026(5) 0.050(7) 0.042(6) 0.027(6) 0.012(4) 0.008(5)
C10 0.055(6) 0.025(6) 0.031(5) 0.009(5) 0.011(5) -0.004(5)
N4 0.048(4) 0.049(5) 0.041(4) 0.034(4) 0.005(3) -0.003(3)
C20 0.024(5) 0.078(10) 0.063(8) 0.052(8) 0.003(5) 0.008(5)
C7 0.037(5) 0.057(9) 0.042(6) 0.040(7) 0.000(5) 0.002(5)
C21 0.028(5) 0.059(8) 0.046(6) 0.037(7) 0.006(5) 0.007(5)
C19 0.035(4) 0.083(7) 0.062(5) 0.056(5) 0.000(4) 0.003(4)
C12 0.075(8) 0.036(7) 0.038(6) 0.010(6) 0.031(6) 0.006(6)
C13 0.052(7) 0.072(10) 0.065(8) 0.051(8) 0.021(6) 0.014(6)
C5 0.087(9) 0.079(11) 0.056(8) 0.045(9) 0.045(7) 0.040(9)
C25 0.027(5) 0.083(11) 0.091(10) 0.068(10) 0.005(6) -0.005(6)
C18 0.036(4) 0.082(6) 0.059(5) 0.060(5) 0.000(4) 0.006(4)
C26 0.051(6) 0.062(9) 0.070(8) 0.052(8) 0.024(6) 0.010(6)
C39 0.036(6) 0.045(8) 0.077(9) 0.035(7) 0.028(6) 0.026(5)
C34 0.053(6) 0.033(7) 0.031(5) 0.016(5) -0.004(5) -0.008(5)
C35 0.026(5) 0.047(7) 0.051(6) 0.033(6) 0.006(5) 0.010(5)
C31 0.054(6) 0.054(8) 0.029(5) 0.023(6) 0.012(5) 0.012(6)
C40 0.039(6) 0.039(7) 0.060(8) 0.028(7) 0.008(5) 0.020(5)
C11 0.092(10) 0.044(9) 0.032(6) 0.007(6) 0.019(6) -0.004(7)
C33 0.047(6) 0.040(7) 0.067(8) 0.041(7) 0.010(6) 0.006(5)
C30 0.029(5) 0.047(7) 0.037(5) 0.026(6) 0.001(4) -0.003(5)

loop_
_atom_type_symbol
_atom_type_description
_atom_type_scat_dispersion_real
_atom_type_scat_dispersion_imag
_atom_type_scat_source
C C 0.0000 0.0000 'International Tables Vol C Tables 4.2.6.8 and 6.1.1.4'
N N 0.0000 0.0000 'International Tables Vol C Tables 4.2.6.8 and 6.1.1.4'
Zn Zn 0.0000 0.0000 'International Tables Vol C Tables 4.2.6.8 and 6.1.1.4'
H H 0.0000 0.0000 'International Tables Vol C Tables 4.2.6.8 and 6.1.1.4'

loop_
_geom_angle_atom_site_label_1
_geom_angle_atom_site_label_2
_geom_angle_atom_site_label_3
_geom_angle
_geom_angle_site_symmetry_1
_geom_angle_site_symmetry_3
_geom_angle_publ_flag
N7 Zn2 N4 115.9(4) . . ?
N7 Zn2 N12 99.0(4) . 2_655 ?
N4 Zn2 N12 109.9(3) . 2_655 ?
N7 Zn2 N5 98.8(4) . . ?
N4 Zn2 N5 105.5(4) . . ?
N12 Zn2 N5 127.6(4) 2_655 . ?
N3 Zn1 N10 125.8(5) . 2_766 ?
N3 Zn1 N1 117.4(4) . . ?
N10 Zn1 N1 100.7(4) 2_766 . ?
N3 Zn1 N6 99.1(4) . 2_666 ?
N10 Zn1 N6 103.1(4) 2_766 2_666 ?
N1 Zn1 N6 109.2(4) . 2_666 ?
N9 Zn3 N2 114.1(4) . 1_545 ?
N9 Zn3 N8 104.6(4) . . ?
N2 Zn3 N8 103.0(4) 1_545 . ?
N9 Zn3 N11 119.3(4) . . ?
N2 Zn3 N11 106.0(4) 1_545 . ?
N8 Zn3 N11 108.5(4) . . ?
C36 N12 C37 105.7(8) . . ?
C36 N12 Zn2 118.3(6) . 2_655 ?
C37 N12 Zn2 135.1(9) . 2_655 ?
C22 N8 C28 105.3(9) . . ?
C22 N8 Zn3 126.0(7) . . ?
C28 N8 Zn3 127.8(7) . . ?
C15 N5 C21 106.3(8) . . ?
C15 N5 Zn2 129.0(6) . . ?
C21 N5 Zn2 123.6(7) . . ?
N5 C15 N6 112.9(8) . . ?
C1 N1 C7 105.2(9) . . ?
C1 N1 Zn1 125.5(9) . . ?
C7 N1 Zn1 124.7(7) . . ?
C23 C24 C25 115.9(10) . . ?
C29 N10 C35 105.0(8) . . ?
C29 N10 Zn1 122.4(6) . 2_766 ?
C35 N10 Zn1 126.6(6) . 2_766 ?
C22 N7 C23 102.8(8) . . ?
C22 N7 Zn2 129.4(7) . . ?
C23 N7 Zn2 127.8(7) . . ?
C1 N2 C2 103.8(8) . . ?
C1 N2 Zn3 127.8(8) . 1_565 ?
C2 N2 Zn3 125.6(7) . 1_565 ?
C8 N3 C14 104.7(9) . . ?
C8 N3 Zn1 118.5(8) . . ?
C14 N3 Zn1 133.6(6) . . ?
N11 C42 C41 135.7(12) . . ?
N11 C42 C37 106.8(8) . . ?
C41 C42 C37 117.3(11) . . ?
C37 C38 C39 119.1(14) . . ?
N2 C1 N1 114.2(11) . . ?
C36 N11 C42 109.4(11) . . ?
C36 N11 Zn3 116.9(8) . . ?
C42 N11 Zn3 133.7(7) . . ?
C15 N6 C16 106.0(8) . . ?
C15 N6 Zn1 129.3(6) . 2_666 ?
C16 N6 Zn1 123.4(6) . 2_666 ?
C10 C9 N4 134.5(9) . . ?
C10 C9 C14 118.7(8) . . ?
N4 C9 C14 106.8(8) . . ?
N10 C29 N9 116.8(7) . . ?
N8 C28 C27 132.7(10) . . ?
N8 C28 C23 108.4(9) . . ?
C27 C28 C23 118.9(8) . . ?
C4 C3 C2 116.4(10) . . ?
N6 C16 C17 132.1(10) . . ?
N6 C16 C21 107.6(7) . . ?
C17 C16 C21 120.2(9) . . ?
C7 C2 N2 108.9(11) . . ?
C7 C2 C3 122.5(11) . . ?
N2 C2 C3 128.7(9) . . ?
N11 C36 N12 113.2(9) . . ?
C7 C6 C5 119.6(10) . . ?
C16 C17 C18 118.9(11) . . ?
N4 C8 N3 116.3(9) . . ?
C29 N9 C30 103.4(9) . . ?
C29 N9 Zn3 122.7(6) . . ?
C30 N9 Zn3 130.0(6) . . ?
C13 C14 N3 135.5(10) . . ?
C13 C14 C9 118.3(10) . . ?
N3 C14 C9 106.1(7) . . ?
C38 C37 N12 134.3(12) . . ?
C38 C37 C42 120.9(10) . . ?
N12 C37 C42 104.8(11) . . ?
C3 C4 C5 121.6(14) . . ?
C40 C41 C42 121.5(12) . . ?
N8 C22 N7 117.0(8) . . ?
C31 C32 C33 122.7(8) . . ?
C26 C27 C28 116.3(10) . . ?
C24 C23 N7 130.2(10) . . ?
C24 C23 C28 123.3(10) . . ?
N7 C23 C28 106.5(7) . . ?
C9 C10 C11 120.7(10) . . ?
C8 N4 C9 106.0(8) . . ?
C8 N4 Zn2 123.3(7) . . ?
C9 N4 Zn2 130.2(8) . . ?
C21 C20 C19 117.8(11) . . ?
C6 C7 N1 131.0(9) . . ?
C6 C7 C2 121.1(12) . . ?
N1 C7 C2 107.9(10) . . ?
N5 C21 C20 132.5(10) . . ?
N5 C21 C16 106.9(8) . . ?
C20 C21 C16 120.4(9) . . ?
C18 C19 C20 122.3(10) . . ?
C13 C12 C11 123.2(10) . . ?
C12 C13 C14 120.7(12) . . ?
C6 C5 C4 118.7(12) . . ?
C26 C25 C24 121.6(9) . . ?
C19 C18 C17 120.3(9) . . ?
C25 C26 C27 123.8(11) . . ?
C38 C39 C40 119.5(12) . . ?
C35 C34 C33 122.0(10) . . ?
C34 C35 N10 134.3(10) . . ?
C34 C35 C30 119.5(8) . . ?
N10 C35 C30 106.2(8) . . ?
C32 C31 C30 114.9(11) . . ?
C41 C40 C39 121.7(9) . . ?
C10 C11 C12 118.1(11) . . ?
C34 C33 C32 118.7(9) . . ?
N9 C30 C31 129.7(10) . . ?
N9 C30 C35 108.3(7) . . ?
C31 C30 C35 122.1(9) . . ?

loop_
_geom_bond_atom_site_label_1
_geom_bond_atom_site_label_2
_geom_bond_distance
_geom_bond_site_symmetry_2
_geom_bond_publ_flag
Zn2 N7 2.044(10) . ?
Zn2 N4 2.084(9) . ?
Zn2 N12 2.096(9) 2_655 ?
Zn2 N5 2.097(10) . ?
Zn1 N3 2.021(12) . ?
Zn1 N10 2.074(9) 2_766 ?
Zn1 N1 2.095(9) . ?
Zn1 N6 2.105(9) 2_666 ?
Zn3 N9 2.044(10) . ?
Zn3 N2 2.093(8) 1_545 ?
Zn3 N8 2.104(9) . ?
Zn3 N11 2.127(13) . ?
N12 C36 1.384(17) . ?
N12 C37 1.481(13) . ?
N8 C22 1.348(16) . ?
N8 C28 1.421(12) . ?
N5 C15 1.394(13) . ?
N5 C21 1.446(11) . ?
C15 N6 1.421(12) . ?
N1 C1 1.396(13) . ?
N1 C7 1.439(18) . ?
C24 C23 1.435(14) . ?
C24 C25 1.473(17) . ?
N10 C29 1.379(14) . ?
N10 C35 1.474(11) . ?
N7 C22 1.420(13) . ?
N7 C23 1.461(13) . ?
N2 C1 1.398(15) . ?
N2 C2 1.454(17) . ?
N3 C8 1.397(12) . ?
N3 C14 1.468(14) . ?
C42 N11 1.387(17) . ?
C42 C41 1.448(11) . ?
C42 C37 1.510(17) . ?
C38 C37 1.41(2) . ?
C38 C39 1.435(14) . ?
N11 C36 1.364(12) . ?
N6 C16 1.430(13) . ?
C9 C10 1.422(15) . ?
C9 N4 1.438(12) . ?
C9 C14 1.537(13) . ?
C29 N9 1.409(13) . ?
C28 C27 1.495(15) . ?
C28 C23 1.497(16) . ?
C3 C4 1.43(2) . ?
C3 C2 1.48(2) . ?
C16 C17 1.461(13) . ?
C16 C21 1.492(16) . ?
C2 C7 1.435(13) . ?
C6 C7 1.403(18) . ?
C6 C5 1.48(2) . ?
C17 C18 1.466(16) . ?
C8 N4 1.384(16) . ?
N9 C30 1.466(12) . ?
C14 C13 1.456(13) . ?
C4 C5 1.493(16) . ?
C41 C40 1.348(18) . ?
C32 C31 1.464(16) . ?
C32 C33 1.490(17) . ?
C27 C26 1.437(15) . ?
C10 C11 1.467(15) . ?
C20 C21 1.462(14) . ?
C20 C19 1.467(14) . ?
C19 C18 1.443(18) . ?
C12 C13 1.357(18) . ?
C12 C11 1.473(17) . ?
C25 C26 1.44(2) . ?
C39 C40 1.483(18) . ?
C34 C35 1.392(14) . ?
C34 C33 1.457(13) . ?
C35 C30 1.500(16) . ?
C31 C30 1.498(12) . ?
